data_7151789
loop_
_publ_author_name
'Patel, Bhaven'
'Carlisle, Julie'
'Bottle, Steven E.'
'Hanson, Graeme R.'
'Kariuki, Benson M.'
'Male, Louise'
'McMurtrie, John C.'
'Spencer, Neil'
'Grainger, Richard S.'

_publ_section_title
;
 In search of a new class of stable nitroxide: synthesis and reactivity
 of a peri-substituted N,N-bissulfonylhydroxylamine.
;
_journal_issue 7
_journal_name_full 'Organic &amp; biomolecular chemistry'
_journal_page_first 2336
_journal_page_last 2344
_journal_paper_doi 10.1039/c0ob00976h
_journal_volume 9
_journal_year 2011
_chemical_formula_moiety 'C18 H19 N3 O5 S2'
_chemical_formula_sum 'C18 H19 N3 O5 S2'
_chemical_formula_weight 421.48
_chemical_name_common
;
(Z)-1,1,3,3-tetraoxidonaphtho(1,8-d,e)(1,3,2)dithiazin-2-yl N-
(2-cyanopropan-2-yl)isobutyimidate
;
_chemical_name_systematic
;
(Z)-1,1,3,3-tetraoxidonaphtho[1,8-d,e][1,3,2]dithiazin-2-yl
N-(2-cyanopropan-2-yl)isobutyimidate
;
_space_group_IT_number 14
_symmetry_cell_setting monoclinic
_symmetry_space_group_name_Hall '-P 2ybc'
_symmetry_space_group_name_H-M 'P 1 21/c 1'
_atom_sites_solution_hydrogens geom
_atom_sites_solution_primary direct
_atom_sites_solution_secondary difmap
_audit_creation_method SHELXL-97
_cell_angle_alpha 90.00
_cell_angle_beta 95.420(10)
_cell_angle_gamma 90.00
_cell_formula_units_Z 4
_cell_length_a 15.1983(15)
_cell_length_b 8.5889(7)
_cell_length_c 15.6813(15)
_cell_measurement_reflns_used 5752
_cell_measurement_temperature 173(2)
_cell_measurement_theta_max 28.7402
_cell_measurement_theta_min 3.0690
_cell_volume 2037.8(3)
_computing_cell_refinement
;
CrysAlis RED, Oxford Diffraction Ltd.,
Version 1.171.32.13 (release 29-11-2007 CrysAlis171 .NET)
(compiled Nov 29 2007,17:23:28)
;
_computing_data_collection
;
CrysAlis CCD, Oxford Diffraction Ltd.,
Version 1.171.32.13 (release 29-11-2007 CrysAlis171 .NET)
(compiled Nov 29 2007,17:23:28)
;
_computing_data_reduction
;
CrysAlis RED, Oxford Diffraction Ltd.,
Version 1.171.32.13 (release 29-11-2007 CrysAlis171 .NET)
(compiled Nov 29 2007,17:23:28)
;
_computing_molecular_graphics
;ORTEPIII (Farrugia, 1997)
WINGX-32 (Farrugia, 1999)
;
_computing_publication_material 'enCIFer 1.0 (CCDC, 2003)'
_computing_structure_refinement 'SHELXL-97 (Sheldrick, 1997)'
_computing_structure_solution 'SIR97 (Altomare, et. al. 1997)'
_diffrn_ambient_temperature 173(2)
_diffrn_detector_area_resol_mean 16.0774
_diffrn_measured_fraction_theta_full 0.998
_diffrn_measured_fraction_theta_max 0.882
_diffrn_measurement_device_type 'Oxford Diffraction Gemini'
_diffrn_measurement_method \w
_diffrn_radiation_monochromator graphite
_diffrn_radiation_source 'Enhance (Mo) X-ray Source'
_diffrn_radiation_type MoK\a
_diffrn_radiation_wavelength 0.71073
_diffrn_reflns_av_R_equivalents 0.0522
_diffrn_reflns_av_sigmaI/netI 0.0531
_diffrn_reflns_limit_h_max 20
_diffrn_reflns_limit_h_min -20
_diffrn_reflns_limit_k_max 11
_diffrn_reflns_limit_k_min -11
_diffrn_reflns_limit_l_max 20
_diffrn_reflns_limit_l_min -21
_diffrn_reflns_number 14029
_diffrn_reflns_theta_full 25.00
_diffrn_reflns_theta_max 28.87
_diffrn_reflns_theta_min 3.08
_diffrn_standards_decay_% 0
_diffrn_standards_number 0
_exptl_absorpt_coefficient_mu 0.295
_exptl_absorpt_correction_T_max 1
_exptl_absorpt_correction_T_min 0.87431
_exptl_absorpt_correction_type multi-scan
_exptl_absorpt_process_details
;
CrysAlisPro, Oxford Diffraction Ltd.,
Version 1.171.33.52 (release 06-11-2009 CrysAlis171 .NET)
(compiled Nov 6 2009,16:24:50)
Empirical absorption correction using spherical harmonics,
implemented in SCALE3 ABSPACK scaling algorithm.
;
_exptl_crystal_colour colourless
_exptl_crystal_density_diffrn 1.374
_exptl_crystal_density_method 'not measured'
_exptl_crystal_description multi-faced
_exptl_crystal_F_000 880
_exptl_crystal_size_max 0.41
_exptl_crystal_size_mid 0.28
_exptl_crystal_size_min 0.08
_refine_diff_density_max 0.485
_refine_diff_density_min -0.363
_refine_diff_density_rms 0.066
_refine_ls_extinction_method none
_refine_ls_goodness_of_fit_ref 1.080
_refine_ls_hydrogen_treatment constr
_refine_ls_matrix_type full
_refine_ls_number_parameters 257
_refine_ls_number_reflns 4719
_refine_ls_number_restraints 0
_refine_ls_restrained_S_all 1.080
_refine_ls_R_factor_all 0.0732
_refine_ls_R_factor_gt 0.0476
_refine_ls_shift/su_max 0.001
_refine_ls_shift/su_mean 0.000
_refine_ls_structure_factor_coef Fsqd
_refine_ls_weighting_details 'calc w=1/[\s^2^(Fo^2^)+(0.0400P)^2^+0.6000P] where P=(Fo^2^+2Fc^2^)/3'
_refine_ls_weighting_scheme calc
_refine_ls_wR_factor_gt 0.1021
_refine_ls_wR_factor_ref 0.1069
_reflns_number_gt 3321
_reflns_number_total 4719
_reflns_threshold_expression >2sigma(I)
_cod_data_source_file c0ob00976h.txt
_cod_data_source_block 9
_cod_original_sg_symbol_H-M P21/c
_cod_database_code 7151789

loop_
_symmetry_equiv_pos_as_xyz
'x, y, z'
'-x, y+1/2, -z+1/2'
'-x, -y, -z'
'x, -y-1/2, z-1/2'

loop_
_atom_site_label
_atom_site_type_symbol
_atom_site_fract_x
_atom_site_fract_y
_atom_site_fract_z
_atom_site_U_iso_or_equiv
_atom_site_adp_type
_atom_site_occupancy
_atom_site_symmetry_multiplicity
_atom_site_calc_flag
_atom_site_refinement_flags
_atom_site_disorder_assembly
_atom_site_disorder_group
C1 C 0.09965(13) 0.3701(2) 0.46998(13) 0.0257(4) Uani 1 1 d . . .
C2 C 0.17617(14) 0.3676(2) 0.52961(14) 0.0304(5) Uani 1 1 d . . .
C3 C 0.18266(16) 0.2762(3) 0.60085(15) 0.0400(6) Uani 1 1 d . . .
H3 H 0.2355 0.2769 0.6385 0.048 Uiso 1 1 calc R . .
C4 C 0.11195(19) 0.1810(3) 0.61896(16) 0.0462(6) Uani 1 1 d . . .
H4 H 0.1162 0.1186 0.6692 0.055 Uiso 1 1 calc R . .
C5 C 0.03716(17) 0.1789(3) 0.56400(16) 0.0410(6) Uani 1 1 d . . .
H5 H -0.0107 0.1142 0.5766 0.049 Uiso 1 1 calc R . .
C6 C 0.02860(14) 0.2701(2) 0.48869(14) 0.0300(5) Uani 1 1 d . . .
C7 C -0.04868(15) 0.2636(2) 0.43169(15) 0.0345(5) Uani 1 1 d . . .
H7 H -0.0959 0.1982 0.4451 0.041 Uiso 1 1 calc R . .
C8 C -0.05768(14) 0.3479(3) 0.35825(15) 0.0346(5) Uani 1 1 d . . .
H8 H -0.1106 0.3413 0.3209 0.042 Uiso 1 1 calc R . .
C9 C 0.01150(14) 0.4450(2) 0.33768(14) 0.0300(5) Uani 1 1 d . . .
H9 H 0.0060 0.5035 0.2860 0.036 Uiso 1 1 calc R . .
C10 C 0.08707(13) 0.4551(2) 0.39236(13) 0.0259(4) Uani 1 1 d . . .
C11 C 0.33561(14) 0.3251(2) 0.32075(14) 0.0295(5) Uani 1 1 d . . .
C12 C 0.38894(15) 0.4602(3) 0.29309(16) 0.0383(6) Uani 1 1 d . . .
H11 H 0.3531 0.5573 0.2963 0.046 Uiso 1 1 calc R . .
C13 C 0.4109(2) 0.4392(3) 0.20155(18) 0.0595(8) Uani 1 1 d . . .
H13A H 0.4436 0.3416 0.1967 0.089 Uiso 1 1 calc R . .
H13B H 0.4474 0.5266 0.1854 0.089 Uiso 1 1 calc R . .
H13C H 0.3562 0.4357 0.1633 0.089 Uiso 1 1 calc R . .
C14 C 0.47148(19) 0.4761(4) 0.3540(2) 0.0681(9) Uani 1 1 d . . .
H12A H 0.4551 0.4916 0.4123 0.102 Uiso 1 1 calc R . .
H12B H 0.5058 0.5658 0.3372 0.102 Uiso 1 1 calc R . .
H12C H 0.5071 0.3814 0.3519 0.102 Uiso 1 1 calc R . .
C15 C 0.30120(14) 0.0527(2) 0.33270(15) 0.0320(5) Uani 1 1 d . . .
C16 C 0.33498(16) 0.0228(3) 0.42632(16) 0.0461(6) Uani 1 1 d . . .
H15A H 0.3991 0.0069 0.4308 0.069 Uiso 1 1 calc R . .
H15B H 0.3063 -0.0703 0.4469 0.069 Uiso 1 1 calc R . .
H15C H 0.3212 0.1126 0.4612 0.069 Uiso 1 1 calc R . .
C17 C 0.31969(17) -0.0877(3) 0.27706(18) 0.0458(6) Uani 1 1 d . . .
H16A H 0.2980 -0.0663 0.2174 0.069 Uiso 1 1 calc R . .
H16B H 0.2894 -0.1795 0.2972 0.069 Uiso 1 1 calc R . .
H16C H 0.3835 -0.1073 0.2810 0.069 Uiso 1 1 calc R . .
C18 C 0.20375(15) 0.0759(2) 0.32529(14) 0.0303(5) Uani 1 1 d . . .
N1 N 0.26377(11) 0.5064(2) 0.40830(11) 0.0296(4) Uani 1 1 d . . .
N2 N 0.34739(12) 0.1872(2) 0.29811(12) 0.0333(4) Uani 1 1 d . . .
N3 N 0.12921(13) 0.0880(2) 0.31788(14) 0.0417(5) Uani 1 1 d . . .
O1 O 0.34715(11) 0.3991(2) 0.54082(11) 0.0496(5) Uani 1 1 d . . .
O2 O 0.25852(12) 0.6379(2) 0.54992(10) 0.0475(5) Uani 1 1 d . . .
O3 O 0.16082(10) 0.73355(17) 0.39882(10) 0.0377(4) Uani 1 1 d . . .
O4 O 0.17286(10) 0.57166(18) 0.27161(10) 0.0370(4) Uani 1 1 d . . .
O5 O 0.26972(9) 0.35118(16) 0.37546(9) 0.0299(3) Uani 1 1 d . . .
S1 S 0.26897(4) 0.48533(7) 0.51734(4) 0.03572(16) Uani 1 1 d . . .
S2 S 0.16694(4) 0.58411(6) 0.36097(3) 0.02854(14) Uani 1 1 d . . .

loop_
_atom_site_aniso_label
_atom_site_aniso_U_11
_atom_site_aniso_U_22
_atom_site_aniso_U_33
_atom_site_aniso_U_23
_atom_site_aniso_U_13
_atom_site_aniso_U_12
C1 0.0288(11) 0.0184(9) 0.0305(11) -0.0033(9) 0.0065(9) 0.0024(8)
C2 0.0317(11) 0.0257(11) 0.0344(12) -0.0029(9) 0.0058(9) 0.0031(9)
C3 0.0438(14) 0.0399(13) 0.0361(13) 0.0038(11) 0.0021(11) 0.0109(11)
C4 0.0602(17) 0.0389(14) 0.0412(14) 0.0150(12) 0.0141(13) 0.0124(12)
C5 0.0466(15) 0.0267(12) 0.0531(15) 0.0066(11) 0.0220(13) 0.0045(11)
C6 0.0341(12) 0.0193(10) 0.0383(12) -0.0021(9) 0.0123(10) 0.0026(9)
C7 0.0314(12) 0.0225(11) 0.0513(14) -0.0081(10) 0.0128(11) -0.0054(9)
C8 0.0259(11) 0.0323(12) 0.0455(14) -0.0102(11) 0.0027(10) -0.0003(9)
C9 0.0322(11) 0.0266(11) 0.0312(11) -0.0014(9) 0.0024(9) 0.0025(9)
C10 0.0284(10) 0.0180(9) 0.0324(11) -0.0036(8) 0.0076(9) -0.0019(8)
C11 0.0250(11) 0.0267(11) 0.0373(12) -0.0006(10) 0.0056(9) -0.0014(9)
C12 0.0337(12) 0.0241(11) 0.0592(15) -0.0033(11) 0.0157(11) -0.0051(9)
C13 0.0680(19) 0.0504(17) 0.0636(18) 0.0052(15) 0.0247(15) -0.0212(14)
C14 0.0541(18) 0.075(2) 0.075(2) -0.0004(18) 0.0059(15) -0.0370(17)
C15 0.0300(11) 0.0213(10) 0.0457(13) 0.0014(9) 0.0088(10) -0.0028(9)
C16 0.0409(14) 0.0386(13) 0.0577(16) 0.0112(13) -0.0012(12) 0.0007(11)
C17 0.0462(14) 0.0233(11) 0.0713(18) -0.0028(12) 0.0234(13) -0.0025(11)
C18 0.0371(13) 0.0192(10) 0.0349(12) -0.0016(9) 0.0051(10) -0.0042(9)
N1 0.0278(9) 0.0222(9) 0.0389(10) -0.0069(8) 0.0045(8) -0.0023(7)
N2 0.0302(10) 0.0233(9) 0.0479(11) -0.0021(8) 0.0120(9) -0.0035(8)
N3 0.0345(11) 0.0316(10) 0.0583(13) -0.0070(10) 0.0016(10) -0.0039(9)
O1 0.0332(9) 0.0608(12) 0.0523(11) 0.0015(9) -0.0088(8) 0.0009(8)
O2 0.0568(11) 0.0406(10) 0.0445(10) -0.0171(8) 0.0017(9) -0.0083(8)
O3 0.0410(9) 0.0212(7) 0.0526(10) -0.0032(7) 0.0125(8) -0.0027(7)
O4 0.0392(9) 0.0365(9) 0.0358(9) 0.0028(7) 0.0058(7) -0.0042(7)
O5 0.0290(8) 0.0198(7) 0.0420(9) -0.0054(7) 0.0086(7) -0.0035(6)
S1 0.0325(3) 0.0365(3) 0.0370(3) -0.0074(3) -0.0030(2) -0.0025(2)
S2 0.0302(3) 0.0210(2) 0.0350(3) 0.0006(2) 0.0058(2) -0.0018(2)

loop_
_atom_type_symbol
_atom_type_description
_atom_type_scat_dispersion_real
_atom_type_scat_dispersion_imag
_atom_type_scat_source
C C 0.0033 0.0016 'International Tables Vol C Tables 4.2.6.8 and 6.1.1.4'
H H 0.0000 0.0000 'International Tables Vol C Tables 4.2.6.8 and 6.1.1.4'
N N 0.0061 0.0033 'International Tables Vol C Tables 4.2.6.8 and 6.1.1.4'
O O 0.0106 0.0060 'International Tables Vol C Tables 4.2.6.8 and 6.1.1.4'
S S 0.1246 0.1234 'International Tables Vol C Tables 4.2.6.8 and 6.1.1.4'

loop_
_geom_angle_atom_site_label_1
_geom_angle_atom_site_label_2
_geom_angle_atom_site_label_3
_geom_angle
_geom_angle_site_symmetry_1
_geom_angle_site_symmetry_3
_geom_angle_publ_flag
C10 C1 C2 127.45(19) . . ?
C10 C1 C6 116.23(18) . . ?
C2 C1 C6 116.26(19) . . ?
C3 C2 C1 122.6(2) . . ?
C3 C2 S1 115.11(17) . . ?
C1 C2 S1 122.25(16) . . ?
C2 C3 C4 120.4(2) . . ?
C2 C3 H3 119.8 . . ?
C4 C3 H3 119.8 . . ?
C5 C4 C3 119.4(2) . . ?
C5 C4 H4 120.3 . . ?
C3 C4 H4 120.3 . . ?
C4 C5 C6 121.8(2) . . ?
C4 C5 H5 119.1 . . ?
C6 C5 H5 119.1 . . ?
C7 C6 C5 120.9(2) . . ?
C7 C6 C1 119.6(2) . . ?
C5 C6 C1 119.5(2) . . ?
C8 C7 C6 121.9(2) . . ?
C8 C7 H7 119.0 . . ?
C6 C7 H7 119.0 . . ?
C7 C8 C9 119.7(2) . . ?
C7 C8 H8 120.2 . . ?
C9 C8 H8 120.2 . . ?
C10 C9 C8 119.7(2) . . ?
C10 C9 H9 120.1 . . ?
C8 C9 H9 120.1 . . ?
C9 C10 C1 122.85(19) . . ?
C9 C10 S2 115.29(16) . . ?
C1 C10 S2 121.84(15) . . ?
N2 C11 O5 117.04(19) . . ?
N2 C11 C12 123.5(2) . . ?
O5 C11 C12 119.43(18) . . ?
C11 C12 C14 109.0(2) . . ?
C11 C12 C13 110.8(2) . . ?
C14 C12 C13 111.4(2) . . ?
C11 C12 H11 108.5 . . ?
C14 C12 H11 108.5 . . ?
C13 C12 H11 108.5 . . ?
C12 C13 H13A 109.5 . . ?
C12 C13 H13B 109.5 . . ?
H13A C13 H13B 109.5 . . ?
C12 C13 H13C 109.5 . . ?
H13A C13 H13C 109.5 . . ?
H13B C13 H13C 109.5 . . ?
C12 C14 H12A 109.5 . . ?
C12 C14 H12B 109.5 . . ?
H12A C14 H12B 109.5 . . ?
C12 C14 H12C 109.5 . . ?
H12A C14 H12C 109.5 . . ?
H12B C14 H12C 109.5 . . ?
N2 C15 C18 111.68(17) . . ?
N2 C15 C17 106.68(18) . . ?
C18 C15 C17 107.24(18) . . ?
N2 C15 C16 110.76(18) . . ?
C18 C15 C16 109.79(19) . . ?
C17 C15 C16 110.60(19) . . ?
C15 C16 H15A 109.5 . . ?
C15 C16 H15B 109.5 . . ?
H15A C16 H15B 109.5 . . ?
C15 C16 H15C 109.5 . . ?
H15A C16 H15C 109.5 . . ?
H15B C16 H15C 109.5 . . ?
C15 C17 H16A 109.5 . . ?
C15 C17 H16B 109.5 . . ?
H16A C17 H16B 109.5 . . ?
C15 C17 H16C 109.5 . . ?
H16A C17 H16C 109.5 . . ?
H16B C17 H16C 109.5 . . ?
N3 C18 C15 177.2(2) . . ?
O5 N1 S1 105.16(12) . . ?
O5 N1 S2 106.63(11) . . ?
S1 N1 S2 115.38(10) . . ?
C11 N2 C15 123.22(19) . . ?
C11 O5 N1 116.25(15) . . ?
O1 S1 O2 120.49(11) . . ?
O1 S1 N1 105.81(10) . . ?
O2 S1 N1 105.39(10) . . ?
O1 S1 C2 109.38(11) . . ?
O2 S1 C2 111.86(11) . . ?
N1 S1 C2 101.99(9) . . ?
O4 S2 O3 119.62(10) . . ?
O4 S2 N1 105.42(9) . . ?
O3 S2 N1 104.93(9) . . ?
O4 S2 C10 109.96(10) . . ?
O3 S2 C10 112.35(10) . . ?
N1 S2 C10 102.77(9) . . ?

loop_
_geom_bond_atom_site_label_1
_geom_bond_atom_site_label_2
_geom_bond_distance
_geom_bond_site_symmetry_2
_geom_bond_publ_flag
C1 C10 1.417(3) . ?
C1 C2 1.422(3) . ?
C1 C6 1.431(3) . ?
C2 C3 1.362(3) . ?
C2 S1 1.760(2) . ?
C3 C4 1.400(4) . ?
C3 H3 0.9500 . ?
C4 C5 1.360(4) . ?
C4 H4 0.9500 . ?
C5 C6 1.413(3) . ?
C5 H5 0.9500 . ?
C6 C7 1.408(3) . ?
C7 C8 1.357(3) . ?
C7 H7 0.9500 . ?
C8 C9 1.403(3) . ?
C8 H8 0.9500 . ?
C9 C10 1.370(3) . ?
C9 H9 0.9500 . ?
C10 S2 1.748(2) . ?
C11 N2 1.255(3) . ?
C11 O5 1.397(3) . ?
C11 C12 1.502(3) . ?
C12 C14 1.509(4) . ?
C12 C13 1.515(4) . ?
C12 H11 1.0000 . ?
C13 H13A 0.9800 . ?
C13 H13B 0.9800 . ?
C13 H13C 0.9800 . ?
C14 H12A 0.9800 . ?
C14 H12B 0.9800 . ?
C14 H12C 0.9800 . ?
C15 N2 1.481(3) . ?
C15 C18 1.488(3) . ?
C15 C17 1.530(3) . ?
C15 C16 1.531(3) . ?
C16 H15A 0.9800 . ?
C16 H15B 0.9800 . ?
C16 H15C 0.9800 . ?
C17 H16A 0.9800 . ?
C17 H16B 0.9800 . ?
C17 H16C 0.9800 . ?
C18 N3 1.133(3) . ?
N1 O5 1.435(2) . ?
N1 S1 1.7138(19) . ?
N1 S2 1.7194(18) . ?
O1 S1 1.4191(17) . ?
O2 S1 1.4206(17) . ?
O3 S2 1.4208(16) . ?
O4 S2 1.4166(16) . ?

loop_
_geom_torsion_atom_site_label_1
_geom_torsion_atom_site_label_2
_geom_torsion_atom_site_label_3
_geom_torsion_atom_site_label_4
_geom_torsion
_geom_torsion_site_symmetry_1
_geom_torsion_site_symmetry_2
_geom_torsion_site_symmetry_3
_geom_torsion_site_symmetry_4
_geom_torsion_publ_flag
C10 C1 C2 C3 -177.1(2) . . . . ?
C6 C1 C2 C3 0.0(3) . . . . ?
C10 C1 C2 S1 3.8(3) . . . . ?
C6 C1 C2 S1 -179.04(15) . . . . ?
C1 C2 C3 C4 -1.1(3) . . . . ?
S1 C2 C3 C4 178.02(19) . . . . ?
C2 C3 C4 C5 1.1(4) . . . . ?
C3 C4 C5 C6 0.1(4) . . . . ?
C4 C5 C6 C7 178.6(2) . . . . ?
C4 C5 C6 C1 -1.1(3) . . . . ?
C10 C1 C6 C7 -1.2(3) . . . . ?
C2 C1 C6 C7 -178.65(19) . . . . ?
C10 C1 C6 C5 178.55(19) . . . . ?
C2 C1 C6 C5 1.1(3) . . . . ?
C5 C6 C7 C8 -178.8(2) . . . . ?
C1 C6 C7 C8 1.0(3) . . . . ?
C6 C7 C8 C9 0.0(3) . . . . ?
C7 C8 C9 C10 -0.7(3) . . . . ?
C8 C9 C10 C1 0.5(3) . . . . ?
C8 C9 C10 S2 -178.24(16) . . . . ?
C2 C1 C10 C9 177.6(2) . . . . ?
C6 C1 C10 C9 0.5(3) . . . . ?
C2 C1 C10 S2 -3.7(3) . . . . ?
C6 C1 C10 S2 179.13(15) . . . . ?
N2 C11 C12 C14 -86.5(3) . . . . ?
O5 C11 C12 C14 92.6(3) . . . . ?
N2 C11 C12 C13 36.5(3) . . . . ?
O5 C11 C12 C13 -144.4(2) . . . . ?
N2 C15 C18 N3 125(5) . . . . ?
C17 C15 C18 N3 8(5) . . . . ?
C16 C15 C18 N3 -112(5) . . . . ?
O5 C11 N2 C15 -5.8(3) . . . . ?
C12 C11 N2 C15 173.4(2) . . . . ?
C18 C15 N2 C11 52.4(3) . . . . ?
C17 C15 N2 C11 169.2(2) . . . . ?
C16 C15 N2 C11 -70.3(3) . . . . ?
N2 C11 O5 N1 173.26(18) . . . . ?
C12 C11 O5 N1 -5.9(3) . . . . ?
S1 N1 O5 C11 -126.27(14) . . . . ?
S2 N1 O5 C11 110.75(15) . . . . ?
O5 N1 S1 O1 54.24(14) . . . . ?
S2 N1 S1 O1 171.42(11) . . . . ?
O5 N1 S1 O2 -177.08(12) . . . . ?
S2 N1 S1 O2 -59.90(13) . . . . ?
O5 N1 S1 C2 -60.13(13) . . . . ?
S2 N1 S1 C2 57.05(12) . . . . ?
C3 C2 S1 O1 40.6(2) . . . . ?
C1 C2 S1 O1 -140.32(18) . . . . ?
C3 C2 S1 O2 -95.53(18) . . . . ?
C1 C2 S1 O2 83.57(19) . . . . ?
C3 C2 S1 N1 152.29(17) . . . . ?
C1 C2 S1 N1 -28.61(19) . . . . ?
O5 N1 S2 O4 -56.24(14) . . . . ?
S1 N1 S2 O4 -172.59(10) . . . . ?
O5 N1 S2 O3 176.59(12) . . . . ?
S1 N1 S2 O3 60.24(12) . . . . ?
O5 N1 S2 C10 58.95(14) . . . . ?
S1 N1 S2 C10 -57.40(12) . . . . ?
C9 C10 S2 O4 -40.93(19) . . . . ?
C1 C10 S2 O4 140.34(16) . . . . ?
C9 C10 S2 O3 94.95(18) . . . . ?
C1 C10 S2 O3 -83.79(18) . . . . ?
C9 C10 S2 N1 -152.79(16) . . . . ?
C1 C10 S2 N1 28.47(18) . . . . ?

loop_
_cod_related_entry_id
_cod_related_entry_database
_cod_related_entry_code
1 ChemSpider 30653482
